data_9007780
loop_
_publ_author_name
'Saito, Y.'
'Ukei, K.'
'Shishido, T.'
'Fukuda, T.'

_publ_section_title
;
 Structure of Ho2Ba2Cu1+xPt1-xO8(x=0.1)
;
_journal_name_full 'Acta Crystallographica, Section C'
_journal_page_first 970
_journal_page_last 972
_journal_paper_doi 10.1107/S0108270189006670
_journal_volume 46
_journal_year 1990
_chemical_formula_structural Ho2Ba2Cu1.1Pt0.9O8
_chemical_formula_sum 'Ba2 Cu1.1 Ho2 O8 Pt0.9'
_space_group_IT_number 62
_symmetry_space_group_name_Hall '-P 2n 2ac'
_symmetry_space_group_name_H-M 'P c m n'
_cell_angle_alpha 90
_cell_angle_beta 90
_cell_angle_gamma 90
_cell_formula_units_Z 4
_cell_length_a 10.303
_cell_length_b 5.668
_cell_length_c 13.178
_cell_volume 769.561
_database_code_amcsd 0010142
_exptl_crystal_density_diffrn 8.441
_cod_original_formula_sum 'Pt.9 Cu1.1 Ho2 Ba2 O8'
_cod_database_code 9007780
_amcsd_formula_title Ho2Ba2Cu1.1Pt0.9O8

loop_
_space_group_symop_operation_xyz
x,y,z
x,1/2-y,z
-x,1/2+y,-z
1/2+x,1/2+y,1/2-z
1/2-x,1/2-y,1/2+z
1/2-x,y,1/2+z
1/2+x,-y,1/2-z
-x,-y,-z

loop_
_atom_site_label
_atom_site_fract_x
_atom_site_fract_y
_atom_site_fract_z
_atom_site_occupancy
_atom_site_U_iso_or_equiv
Pt 0.53290 0.25000 0.30650 0.90000 0.00481
Cu1 0.53290 0.25000 0.30650 0.10000 0.00481
Ho1 0.81260 0.25000 0.35780 1.00000 0.00735
Ho2 0.98460 0.25000 0.58230 1.00000 0.00709
Ba1 0.31380 0.25000 0.79340 1.00000 0.01064
Ba2 0.59190 0.25000 0.57740 1.00000 0.01140
Cu2 0.26840 0.25000 0.53920 1.00000 0.00836
O1 0.44600 0.00800 0.21800 1.00000 0.01229
O2 0.63600 0.00400 0.38500 1.00000 0.01115
O3 0.86300 -0.00700 0.49300 1.00000 0.01153
O4 0.39000 0.25000 0.41000 1.00000 0.01469
O5 0.68500 0.25000 0.20700 1.00000 0.00925

loop_
_cod_changelog_entry_id
_cod_changelog_entry_author
_cod_changelog_entry_date
_cod_changelog_entry_text
1
;cod-tools version 3.10.1
Id: cif_fix_AMCSD_atom_labels 10224 2024-08-07 11:09:31Z saulius
;
2024-08-07T19:39:53+03:00
;Changed the following '_atom_site_label' values:
the first duplicated label 'Cu'  converted to 'Cu1'
duplicated label 'Cu' at index 6 converted to 'Cu2'
;

loop_
_cod_related_entry_id
_cod_related_entry_database
_cod_related_entry_code
1 AMCSD 0010142
